data_7115605
loop_
_publ_author_name
'Hyung Joon Jeon'
'Ryotaro Matsuda'
'Prakash Kanoo'
'Hiroshi Kajiro'
'Liangchun Li'
'Hiroshi Sato'
'Yongtai Zheng'
'Susumu Kitagawa'

_publ_section_title
;
 The densely fluorinated nanospace of a porous coordination polymer
 composed of perfluorobutyl-functionalized ligands
;
_journal_name_full Chem.Commun.
_journal_page_first 10861
_journal_paper_doi 10.1039/C4cc04505J
_journal_volume 50
_journal_year 2014
_chemical_formula_sum 'C46 H26 Cu F36 N4 O6'
_chemical_formula_weight 1478.25
_chemical_name_systematic
; 
 ? 
;
_space_group_IT_number 2
_symmetry_cell_setting triclinic
_symmetry_space_group_name_Hall '-P 1'
_symmetry_space_group_name_H-M 'P -1'
_atom_sites_solution_hydrogens geom
_atom_sites_solution_primary direct
_atom_sites_solution_secondary difmap
_audit_creation_method SHELXL-97
_cell_angle_alpha 84.153(4)
_cell_angle_beta 89.737(5)
_cell_angle_gamma 64.833(3)
_cell_formula_units_Z 2
_cell_length_a 10.3845(9)
_cell_length_b 10.7053(9)
_cell_length_c 27.400(3)
_cell_measurement_temperature 103(2)
_cell_volume 2740.0(5)
_computing_structure_refinement 'SHELXL-97 (Sheldrick, 1997)'
_computing_structure_solution 'SHELXS-97 (Sheldrick, 1990)'
_diffrn_ambient_temperature 103(2)
_diffrn_measured_fraction_theta_full 0.963
_diffrn_measured_fraction_theta_max 0.963
_diffrn_radiation_monochromator graphite
_diffrn_radiation_source 'fine-focus sealed tube'
_diffrn_radiation_type MoK\a
_diffrn_radiation_wavelength 0.71075
_diffrn_reflns_av_R_equivalents 0.0230
_diffrn_reflns_av_sigmaI/netI 0.0387
_diffrn_reflns_limit_h_max 12
_diffrn_reflns_limit_h_min -12
_diffrn_reflns_limit_k_max 13
_diffrn_reflns_limit_k_min -13
_diffrn_reflns_limit_l_max 33
_diffrn_reflns_limit_l_min -26
_diffrn_reflns_number 19586
_diffrn_reflns_theta_full 26.00
_diffrn_reflns_theta_max 26.00
_diffrn_reflns_theta_min 2.11
_exptl_absorpt_coefficient_mu 0.573
_exptl_absorpt_correction_T_max 0.9719
_exptl_absorpt_correction_T_min 0.9189
_exptl_crystal_density_diffrn 1.792
_exptl_crystal_density_method 'not measured'
_exptl_crystal_F_000 1462
_exptl_crystal_size_max 0.15
_exptl_crystal_size_mid 0.05
_exptl_crystal_size_min 0.05
_refine_diff_density_max 0.606
_refine_diff_density_min -0.563
_refine_diff_density_rms 0.073
_refine_ls_extinction_method none
_refine_ls_goodness_of_fit_ref 1.069
_refine_ls_hydrogen_treatment mixed
_refine_ls_matrix_type full
_refine_ls_number_parameters 838
_refine_ls_number_reflns 10347
_refine_ls_number_restraints 0
_refine_ls_restrained_S_all 1.069
_refine_ls_R_factor_all 0.0517
_refine_ls_R_factor_gt 0.0409
_refine_ls_shift/su_max 0.001
_refine_ls_shift/su_mean 0.000
_refine_ls_structure_factor_coef Fsqd
_refine_ls_weighting_details 'calc w=1/[\s^2^(Fo^2^)+(0.0677P)^2^+0.7530P] where P=(Fo^2^+2Fc^2^)/3'
_refine_ls_weighting_scheme calc
_refine_ls_wR_factor_gt 0.1072
_refine_ls_wR_factor_ref 0.1164
_reflns_number_gt 8260
_reflns_number_total 10347
_reflns_threshold_expression >2sigma(I)
_cod_data_source_file c4cc04505j2.cif
_cod_data_source_block ydkr
_cod_original_cell_volume 2740.0(4)
_cod_original_sg_symbol_H-M P-1
_cod_database_code 7115605

loop_
_symmetry_equiv_pos_as_xyz
'x, y, z'
'-x, -y, -z'

loop_
_atom_site_label
_atom_site_type_symbol
_atom_site_fract_x
_atom_site_fract_y
_atom_site_fract_z
_atom_site_U_iso_or_equiv
_atom_site_adp_type
_atom_site_occupancy
_atom_site_symmetry_multiplicity
_atom_site_calc_flag
_atom_site_refinement_flags
Cu1 Cu 0.80444(3) 0.16619(3) 0.264127(10) 0.01198(9) Uani 1 1 d .
O1 O 0.81153(18) 0.34472(17) 0.24876(6) 0.0148(4) Uani 1 1 d .
F1 F 0.67436(16) 0.69007(16) 0.37901(5) 0.0220(3) Uani 1 1 d .
F2 F 0.93970(16) 0.53095(15) 0.36643(5) 0.0242(3) Uani 1 1 d .
F3 F 0.74863(15) 0.52141(14) 0.14441(5) 0.0196(3) Uani 1 1 d .
O2 O 0.80918(17) -0.01889(17) 0.28012(6) 0.0143(3) Uani 1 1 d .
F4 F 0.74872(17) 0.72148(16) 0.12014(5) 0.0250(3) Uani 1 1 d .
F5 F 0.44072(17) 0.69223(19) 0.15655(6) 0.0324(4) Uani 1 1 d .
F6 F 0.69903(16) 0.88098(14) 0.36032(5) 0.0201(3) Uani 1 1 d .
F7 F 0.98473(15) 0.70127(16) 0.33359(5) 0.0226(3) Uani 1 1 d .
O3 O 0.57919(19) 0.44444(19) 0.22631(7) 0.0234(4) Uani 1 1 d .
N1 N 0.8421(2) 0.1230(2) 0.19441(7) 0.0142(4) Uani 1 1 d .
F8 F 0.84554(18) 0.69497(18) 0.44951(5) 0.0322(4) Uani 1 1 d .
F9 F 0.47798(19) 0.85107(16) 0.11177(6) 0.0367(4) Uani 1 1 d .
C1 C 0.6960(2) 0.5873(2) 0.23985(9) 0.0135(5) Uani 1 1 d .
N2 N 0.7284(2) 0.2303(2) 0.32981(7) 0.0131(4) Uani 1 1 d .
F10 F 0.95430(19) 0.81322(17) 0.41481(6) 0.0320(4) Uani 1 1 d .
C2 C 0.7455(3) 0.7487(2) 0.34955(9) 0.0159(5) Uani 1 1 d .
O4 O 0.5840(2) 0.08426(18) 0.25058(7) 0.0236(4) Uani 1 1 d .
C3 C 0.6831(2) 0.6878(2) 0.20100(8) 0.0142(5) Uani 1 1 d .
C4 C 0.6810(3) 0.8138(2) 0.21051(9) 0.0150(5) Uani 1 1 d .
H4 H 0.6669 0.8833 0.1839 0.018 Uiso 1 1 calc R
C5 C 0.6794(3) 0.6598(3) 0.14810(9) 0.0173(5) Uani 1 1 d .
C6 C 0.6926(3) 0.4478(3) 0.23652(8) 0.0152(5) Uani 1 1 d .
C7 C 0.7653(3) 0.2142(3) 0.15634(9) 0.0169(5) Uani 1 1 d .
H7 H 0.6852 0.2960 0.1629 0.020 Uiso 1 1 calc R
C8 C 0.6991(2) 0.8404(2) 0.25815(9) 0.0134(5) Uani 1 1 d .
C9 C 0.5586(2) 0.4208(2) 0.46024(8) 0.0134(5) Uani 1 1 d .
C10 C 0.7176(2) 0.7376(2) 0.29673(8) 0.0140(5) Uani 1 1 d .
C11 C 0.5277(3) 0.7126(3) 0.12398(9) 0.0208(5) Uani 1 1 d .
C12 C 0.5972(3) 0.2505(3) 0.34306(9) 0.0180(5) Uani 1 1 d .
H12 H 0.5418 0.2233 0.3227 0.022 Uiso 1 1 calc R
C13 C 0.9458(3) 0.6910(3) 0.41793(10) 0.0249(6) Uani 1 1 d .
C14 C 0.6185(3) 0.3484(2) 0.41580(8) 0.0138(5) Uani 1 1 d .
C15 C 0.7985(3) 0.1931(3) 0.10827(9) 0.0187(5) Uani 1 1 d .
H15 H 0.7411 0.2587 0.0823 0.022 Uiso 1 1 calc R
C16 C 0.6941(3) -0.0183(3) 0.26406(8) 0.0150(5) Uani 1 1 d .
C17 C 0.7142(3) 0.6143(3) 0.28710(9) 0.0157(5) Uani 1 1 d .
H17 H 0.7246 0.5461 0.3138 0.019 Uiso 1 1 calc R
C18 C 0.5143(2) 0.5636(3) 0.45580(8) 0.0146(5) Uani 1 1 d .
H18 H 0.5236 0.6086 0.4252 0.018 Uiso 1 1 calc R
C19 C 0.8047(3) 0.2693(3) 0.35910(9) 0.0158(5) Uani 1 1 d .
H19 H 0.8976 0.2561 0.3499 0.019 Uiso 1 1 calc R
C20 C 0.9046(3) 0.6681(3) 0.36637(9) 0.0187(5) Uani 1 1 d .
F11 F 1.0821(2) 0.45774(18) 0.45157(6) 0.0422(5) Uani 1 1 d .
O5 O 1.03805(19) 0.07785(19) 0.29044(7) 0.0215(4) Uani 1 1 d .
F12 F 1.1238(2) 0.6158(2) 0.48096(7) 0.0480(5) Uani 1 1 d .
F13 F 1.19232(19) 0.5593(2) 0.40886(7) 0.0447(5) Uani 1 1 d .
C21 C 0.9172(3) 0.0747(3) 0.09809(9) 0.0166(5) Uani 1 1 d .
C22 C 0.9909(3) -0.0218(3) 0.13728(9) 0.0188(5) Uani 1 1 d .
H22 H 1.0688 -0.1064 0.1317 0.023 Uiso 1 1 calc R
C23 C 0.7546(3) 0.3276(3) 0.40193(9) 0.0160(5) Uani 1 1 d .
H23 H 0.8124 0.3533 0.4217 0.019 Uiso 1 1 calc R
N3 N 1.2416(2) -0.1164(3) 0.28536(9) 0.0298(6) Uani 1 1 d .
C24 C 1.0901(3) 0.5770(3) 0.44004(11) 0.0329(7) Uani 1 1 d .
C25 C 0.5431(3) 0.3561(3) 0.50584(9) 0.0145(5) Uani 1 1 d .
C26 C 0.5393(3) 0.3094(3) 0.38527(9) 0.0202(5) Uani 1 1 d .
H26 H 0.4455 0.3230 0.3933 0.024 Uiso 1 1 calc R
C27 C 1.1121(3) -0.0467(3) 0.30091(9) 0.0224(6) Uani 1 1 d .
H27 H 1.0735 -0.0973 0.3218 0.027 Uiso 1 1 calc R
F14 F 1.19996(17) 0.08996(17) 0.09352(6) 0.0292(4) Uani 1 1 d .
F15 F 1.05422(19) 0.31076(16) -0.01456(5) 0.0287(4) Uani 1 1 d .
F16 F 0.94445(16) 0.32096(15) 0.05373(6) 0.0260(4) Uani 1 1 d .
F17 F 0.62271(19) 0.6404(2) 0.04763(6) 0.0377(4) Uani 1 1 d .
F18 F 0.53933(19) 0.51314(17) 0.09156(7) 0.0356(4) Uani 1 1 d .
F19 F 1.29682(17) 0.12453(18) 0.02564(6) 0.0347(4) Uani 1 1 d .
F20 F 1.1863(2) 0.4098(2) 0.04511(8) 0.0535(6) Uani 1 1 d .
F21 F 1.3788(3) 0.3554(2) 0.12174(8) 0.0621(6) Uani 1 1 d .
F22 F 1.4168(2) 0.1423(2) 0.12859(8) 0.0546(6) Uani 1 1 d .
F23 F 1.1347(2) 0.3398(2) 0.11657(7) 0.0492(5) Uani 1 1 d .
C28 C 1.0174(3) 0.1142(3) 0.01458(9) 0.0161(5) Uani 1 1 d .
C29 C 1.0568(3) 0.0691(3) -0.03154(9) 0.0179(5) Uani 1 1 d .
H29 H 1.0966 0.1172 -0.0532 0.021 Uiso 1 1 calc R
F24 F 1.4606(2) 0.2360(3) 0.06139(9) 0.0717(7) Uani 1 1 d .
C30 C 0.9504(3) 0.0056(3) 0.18468(9) 0.0181(5) Uani 1 1 d .
H30 H 1.0017 -0.0616 0.2112 0.022 Uiso 1 1 calc R
C31 C 1.0481(3) 0.2332(3) 0.02727(9) 0.0200(5) Uani 1 1 d .
C32 C 0.9596(3) 0.0433(3) 0.04719(8) 0.0167(5) Uani 1 1 d .
C33 C 0.5187(3) 0.6452(3) 0.07766(10) 0.0262(6) Uani 1 1 d .
C34 C 1.1918(3) 0.1861(3) 0.05614(10) 0.0237(6) Uani 1 1 d .
C35 C 1.2192(3) 0.3000(3) 0.07859(11) 0.0335(7) Uani 1 1 d .
C36 C 1.3726(4) 0.2564(4) 0.09808(13) 0.0426(8) Uani 1 1 d .
F25 F 0.3767(2) 0.6377(2) 0.01280(7) 0.0471(5) Uani 1 1 d .
F26 F 0.3557(3) 0.8370(2) 0.02640(8) 0.0695(8) Uani 1 1 d .
F27 F 0.2694(2) 0.7292(3) 0.07603(8) 0.0696(8) Uani 1 1 d .
C37 C 0.3769(4) 0.7132(3) 0.04771(12) 0.0377(8) Uani 1 1 d .
C38 C 1.3262(3) -0.2629(3) 0.30151(14) 0.0443(9) Uani 1 1 d .
H38 H 1.4181 -0.2949 0.2859 0.066 Uiso 1 1 calc R
H38A H 1.2755 -0.3166 0.2923 0.066 Uiso 1 1 calc R
H38B H 1.3420 -0.2758 0.3373 0.066 Uiso 1 1 calc R
C39 C 1.3043(4) -0.0468(4) 0.25193(17) 0.0622(12) Uani 1 1 d .
H39 H 1.3997 -0.1132 0.2442 0.093 Uiso 1 1 calc R
H39A H 1.3113 0.0290 0.2673 0.093 Uiso 1 1 calc R
H39B H 1.2446 -0.0091 0.2216 0.093 Uiso 1 1 calc R
F28 F 0.58943(16) 0.13835(15) 0.47709(5) 0.0226(3) Uani 1 1 d .
F29 F 0.50664(16) 0.17477(15) 0.54988(5) 0.0235(3) Uani 1 1 d .
F30 F 0.75015(17) 0.18662(16) 0.58085(5) 0.0256(3) Uani 1 1 d .
F31 F 0.83268(16) 0.15023(18) 0.50792(6) 0.0328(4) Uani 1 1 d .
F32 F 0.94169(19) -0.0640(2) 0.57582(7) 0.0462(5) Uani 1 1 d .
F33 F 0.6274(2) -0.1016(2) 0.56845(8) 0.0541(6) Uani 1 1 d .
F34 F 0.6894(2) -0.0204(2) 0.62811(6) 0.0451(5) Uani 1 1 d .
F35 F 0.8328(2) -0.09577(19) 0.51398(7) 0.0553(6) Uani 1 1 d .
F36 F 0.8267(3) -0.2226(2) 0.60825(9) 0.0627(7) Uani 1 1 d .
C40 C 0.5924(3) 0.2009(3) 0.51727(8) 0.0164(5) Uani 1 1 d .
C41 C 0.7452(3) 0.1270(3) 0.54023(9) 0.0222(6) Uani 1 1 d .
C42 C 0.7350(4) -0.0931(3) 0.59091(12) 0.0399(8) Uani 1 1 d .
C43 C 0.8117(3) -0.0327(3) 0.55461(11) 0.0334(7) Uani 1 1 d .
N4 N 0.1917(3) 0.4713(3) 0.22675(10) 0.0334(6) Uani 1 1 d .
O6 O 0.1458(3) 0.6958(3) 0.20155(12) 0.0621(8) Uani 1 1 d .
C44 C 0.2279(4) 0.5731(3) 0.21099(14) 0.0416(8) Uani 1 1 d .
H44 H 0.3262 0.5485 0.2067 0.050 Uiso 1 1 calc R
C45 C 0.2971(4) 0.3308(3) 0.23800(14) 0.0440(8) Uani 1 1 d .
H45 H 0.2502 0.2711 0.2490 0.066 Uiso 1 1 calc R
H45A H 0.3633 0.3270 0.2641 0.066 Uiso 1 1 calc R
H45B H 0.3497 0.2985 0.2086 0.066 Uiso 1 1 calc R
C46 C 0.0440(4) 0.4987(4) 0.23143(16) 0.0538(10) Uani 1 1 d .
H46 H 0.0370 0.4125 0.2434 0.081 Uiso 1 1 calc R
H46A H -0.0064 0.5350 0.1993 0.081 Uiso 1 1 calc R
H46B H 0.0010 0.5674 0.2547 0.081 Uiso 1 1 calc R

loop_
_atom_site_aniso_label
_atom_site_aniso_U_11
_atom_site_aniso_U_22
_atom_site_aniso_U_33
_atom_site_aniso_U_23
_atom_site_aniso_U_13
_atom_site_aniso_U_12
Cu1 0.01896(16) 0.01240(16) 0.00783(14) -0.00474(11) 0.00364(11) -0.00904(13)
O1 0.0188(9) 0.0134(9) 0.0142(8) -0.0047(7) 0.0041(7) -0.0080(8)
F1 0.0307(8) 0.0299(8) 0.0159(7) -0.0064(6) 0.0096(6) -0.0221(7)
F2 0.0316(8) 0.0166(8) 0.0236(8) -0.0026(6) -0.0055(7) -0.0094(7)
F3 0.0235(8) 0.0179(8) 0.0170(7) -0.0070(6) 0.0008(6) -0.0074(7)
O2 0.0197(9) 0.0132(8) 0.0124(8) -0.0026(6) 0.0002(7) -0.0091(7)
F4 0.0377(9) 0.0317(9) 0.0150(7) -0.0031(6) 0.0050(7) -0.0236(8)
F5 0.0253(8) 0.0513(11) 0.0223(8) -0.0060(8) 0.0008(7) -0.0175(8)
F6 0.0283(8) 0.0182(8) 0.0171(7) -0.0089(6) 0.0044(6) -0.0117(7)
F7 0.0227(8) 0.0295(9) 0.0184(7) 0.0003(6) 0.0013(6) -0.0145(7)
O3 0.0199(9) 0.0215(10) 0.0342(11) -0.0087(8) 0.0004(8) -0.0128(8)
N1 0.0207(11) 0.0142(10) 0.0097(9) -0.0039(8) 0.0025(8) -0.0087(9)
F8 0.0436(10) 0.0456(10) 0.0139(7) -0.0072(7) 0.0029(7) -0.0244(9)
F9 0.0446(11) 0.0164(8) 0.0400(10) -0.0046(7) -0.0142(8) -0.0038(8)
C1 0.0141(11) 0.0123(12) 0.0162(12) -0.0051(9) 0.0025(9) -0.0069(10)
N2 0.0191(10) 0.0111(10) 0.0106(9) -0.0037(8) 0.0020(8) -0.0071(9)
F10 0.0453(10) 0.0275(9) 0.0302(9) -0.0060(7) -0.0092(8) -0.0217(8)
C2 0.0237(13) 0.0156(12) 0.0139(11) -0.0051(9) 0.0063(10) -0.0128(11)
O4 0.0236(10) 0.0119(9) 0.0331(11) -0.0059(8) -0.0051(8) -0.0048(8)
C3 0.0140(11) 0.0162(12) 0.0132(11) -0.0043(9) -0.0002(9) -0.0067(10)
C4 0.0170(12) 0.0143(12) 0.0143(12) -0.0002(9) 0.0004(10) -0.0077(10)
C5 0.0227(13) 0.0161(13) 0.0145(12) -0.0042(10) 0.0030(10) -0.0092(11)
C6 0.0231(13) 0.0183(13) 0.0091(11) -0.0054(9) 0.0053(10) -0.0127(12)
C7 0.0186(12) 0.0161(13) 0.0156(12) -0.0064(10) 0.0013(10) -0.0060(11)
C8 0.0119(11) 0.0138(12) 0.0153(11) -0.0041(9) 0.0029(9) -0.0059(10)
C9 0.0124(11) 0.0158(12) 0.0128(11) -0.0061(9) 0.0021(9) -0.0056(10)
C10 0.0153(12) 0.0153(12) 0.0130(11) -0.0046(9) 0.0020(9) -0.0073(10)
C11 0.0260(14) 0.0183(13) 0.0174(12) -0.0029(10) -0.0012(11) -0.0086(12)
C12 0.0226(13) 0.0239(14) 0.0139(12) -0.0080(10) 0.0026(10) -0.0146(12)
C13 0.0368(16) 0.0268(15) 0.0167(13) -0.0021(11) -0.0036(12) -0.0189(13)
C14 0.0181(12) 0.0113(12) 0.0105(11) -0.0010(9) 0.0025(9) -0.0051(10)
C15 0.0220(13) 0.0203(13) 0.0102(11) -0.0029(10) -0.0017(10) -0.0053(11)
C16 0.0228(13) 0.0140(12) 0.0113(11) -0.0051(9) 0.0037(10) -0.0102(11)
C17 0.0188(12) 0.0151(12) 0.0143(12) -0.0006(10) 0.0005(10) -0.0086(11)
C18 0.0166(12) 0.0189(13) 0.0097(11) -0.0043(9) 0.0044(9) -0.0084(11)
C19 0.0169(12) 0.0181(13) 0.0144(11) -0.0046(10) 0.0023(10) -0.0086(11)
C20 0.0280(14) 0.0191(13) 0.0132(12) -0.0033(10) 0.0020(10) -0.0137(12)
F11 0.0611(12) 0.0302(10) 0.0324(9) 0.0088(8) -0.0182(9) -0.0192(9)
O5 0.0187(9) 0.0205(10) 0.0251(10) -0.0071(8) 0.0007(8) -0.0073(8)
F12 0.0611(13) 0.0534(12) 0.0339(10) 0.0008(9) -0.0259(9) -0.0296(11)
F13 0.0296(9) 0.0527(12) 0.0446(11) 0.0001(9) -0.0090(9) -0.0119(9)
C21 0.0212(13) 0.0190(13) 0.0101(11) -0.0049(10) 0.0019(10) -0.0083(11)
C22 0.0224(13) 0.0146(13) 0.0133(12) -0.0052(10) 0.0017(10) -0.0012(11)
C23 0.0188(12) 0.0176(13) 0.0118(11) -0.0045(10) 0.0019(10) -0.0074(11)
N3 0.0189(12) 0.0348(14) 0.0366(14) -0.0148(11) 0.0056(10) -0.0101(11)
C24 0.0407(18) 0.0364(18) 0.0242(15) -0.0012(13) -0.0107(13) -0.0193(15)
C25 0.0165(12) 0.0159(12) 0.0128(11) -0.0039(9) 0.0024(9) -0.0081(11)
C26 0.0196(13) 0.0264(14) 0.0197(13) -0.0101(11) 0.0067(10) -0.0131(12)
C27 0.0186(13) 0.0334(17) 0.0186(13) -0.0069(11) 0.0006(11) -0.0134(13)
F14 0.0358(9) 0.0298(9) 0.0243(8) 0.0039(7) -0.0093(7) -0.0177(8)
F15 0.0505(10) 0.0222(8) 0.0161(7) -0.0002(6) 0.0014(7) -0.0184(8)
F16 0.0292(8) 0.0208(8) 0.0269(8) -0.0140(7) 0.0068(7) -0.0073(7)
F17 0.0402(10) 0.0561(12) 0.0189(8) -0.0135(8) 0.0032(7) -0.0206(9)
F18 0.0412(10) 0.0244(9) 0.0417(10) -0.0082(8) -0.0116(8) -0.0134(8)
F19 0.0286(9) 0.0385(10) 0.0374(10) -0.0164(8) 0.0110(8) -0.0122(8)
F20 0.0772(15) 0.0382(11) 0.0574(13) 0.0052(9) -0.0206(11) -0.0384(11)
F21 0.0832(16) 0.0677(15) 0.0634(14) -0.0125(12) -0.0142(12) -0.0576(13)
F22 0.0575(13) 0.0548(13) 0.0595(13) 0.0034(11) -0.0267(11) -0.0334(11)
F23 0.0505(12) 0.0604(13) 0.0471(12) -0.0367(10) 0.0098(10) -0.0271(10)
C28 0.0181(12) 0.0140(12) 0.0113(11) -0.0028(9) -0.0027(10) -0.0019(11)
C29 0.0197(13) 0.0189(13) 0.0124(11) -0.0026(10) 0.0015(10) -0.0055(11)
F24 0.0560(14) 0.129(2) 0.0565(14) -0.0212(14) 0.0097(11) -0.0628(15)
C30 0.0263(14) 0.0142(13) 0.0104(11) -0.0018(9) 0.0001(10) -0.0054(11)
C31 0.0287(14) 0.0184(13) 0.0122(12) -0.0042(10) 0.0034(11) -0.0089(12)
C32 0.0180(12) 0.0173(13) 0.0092(11) -0.0044(9) -0.0002(9) -0.0014(11)
C33 0.0270(15) 0.0230(15) 0.0227(14) -0.0078(11) -0.0038(12) -0.0039(13)
C34 0.0275(14) 0.0252(15) 0.0215(13) -0.0059(11) 0.0034(11) -0.0134(13)
C35 0.0454(18) 0.0325(17) 0.0298(16) -0.0066(13) 0.0007(14) -0.0228(15)
C36 0.048(2) 0.052(2) 0.0409(19) -0.0101(17) -0.0024(16) -0.0336(18)
F25 0.0423(11) 0.0515(12) 0.0366(10) -0.0226(9) -0.0168(9) -0.0055(9)
F26 0.0907(18) 0.0341(12) 0.0562(14) -0.0020(10) -0.0472(13) -0.0004(12)
F27 0.0273(10) 0.114(2) 0.0482(13) -0.0394(13) -0.0082(10) -0.0051(12)
C37 0.0368(18) 0.0386(19) 0.0288(16) -0.0170(14) -0.0091(14) -0.0044(16)
C38 0.0283(16) 0.038(2) 0.056(2) -0.0198(17) -0.0077(15) -0.0007(15)
C39 0.050(2) 0.066(3) 0.078(3) -0.017(2) 0.034(2) -0.030(2)
F28 0.0356(9) 0.0184(8) 0.0163(7) -0.0081(6) 0.0000(6) -0.0126(7)
F29 0.0286(8) 0.0193(8) 0.0257(8) -0.0040(6) 0.0100(7) -0.0129(7)
F30 0.0340(9) 0.0244(8) 0.0204(8) -0.0050(6) -0.0064(7) -0.0138(7)
F31 0.0201(8) 0.0404(10) 0.0308(9) 0.0007(8) 0.0054(7) -0.0073(8)
F32 0.0323(10) 0.0368(11) 0.0520(12) 0.0053(9) -0.0143(9) -0.0003(9)
F33 0.0720(14) 0.0356(11) 0.0649(14) 0.0098(10) -0.0308(11) -0.0358(11)
F34 0.0697(14) 0.0482(12) 0.0274(9) 0.0043(8) -0.0029(9) -0.0365(11)
F35 0.0749(15) 0.0257(10) 0.0387(11) -0.0172(8) -0.0080(10) 0.0070(10)
F36 0.0801(16) 0.0236(10) 0.0749(16) 0.0185(10) -0.0343(13) -0.0179(11)
C40 0.0237(13) 0.0175(13) 0.0096(11) -0.0065(9) 0.0037(10) -0.0094(11)
C41 0.0250(14) 0.0226(14) 0.0191(13) -0.0040(11) 0.0001(11) -0.0098(12)
C42 0.054(2) 0.0230(16) 0.0433(19) 0.0047(14) -0.0240(17) -0.0187(16)
C43 0.0402(18) 0.0225(16) 0.0281(15) -0.0065(12) -0.0085(14) -0.0034(14)
N4 0.0218(12) 0.0286(14) 0.0487(16) -0.0049(12) 0.0002(11) -0.0094(11)
O6 0.0556(16) 0.0283(14) 0.091(2) 0.0052(14) 0.0006(15) -0.0098(13)
C44 0.0346(18) 0.0303(19) 0.059(2) -0.0014(16) 0.0013(16) -0.0139(16)
C45 0.0414(19) 0.0335(19) 0.051(2) 0.0025(16) -0.0014(16) -0.0119(16)
C46 0.0312(18) 0.062(3) 0.073(3) -0.016(2) 0.0093(18) -0.0218(18)

loop_
_atom_type_symbol
_atom_type_description
_atom_type_scat_dispersion_real
_atom_type_scat_dispersion_imag
_atom_type_scat_source
C C 0.0033 0.0016 'International Tables Vol C Tables 4.2.6.8 and 6.1.1.4'
H H 0.0000 0.0000 'International Tables Vol C Tables 4.2.6.8 and 6.1.1.4'
N N 0.0061 0.0033 'International Tables Vol C Tables 4.2.6.8 and 6.1.1.4'
O O 0.0106 0.0060 'International Tables Vol C Tables 4.2.6.8 and 6.1.1.4'
F F 0.0171 0.0103 'International Tables Vol C Tables 4.2.6.8 and 6.1.1.4'
Cu Cu 0.3201 1.2651 'International Tables Vol C Tables 4.2.6.8 and 6.1.1.4'

loop_
_geom_angle_atom_site_label_1
_geom_angle_atom_site_label_2
_geom_angle_atom_site_label_3
_geom_angle
_geom_angle_site_symmetry_1
_geom_angle_site_symmetry_3
O1 Cu1 O2 176.73(7) . .
O1 Cu1 N1 91.47(7) . .
O2 Cu1 N1 88.20(7) . .
O1 Cu1 N2 87.13(7) . .
O2 Cu1 N2 93.79(7) . .
N1 Cu1 N2 169.35(8) . .
O1 Cu1 O5 87.60(7) . .
O2 Cu1 O5 89.20(7) . .
N1 Cu1 O5 96.19(7) . .
N2 Cu1 O5 94.30(7) . .
C6 O1 Cu1 115.78(15) . .
C16 O2 Cu1 109.40(15) . .
C30 N1 C7 118.2(2) . .
C30 N1 Cu1 120.17(16) . .
C7 N1 Cu1 121.48(16) . .
C17 C1 C3 118.2(2) . .
C17 C1 C6 114.7(2) . .
C3 C1 C6 127.1(2) . .
C12 N2 C19 117.8(2) . .
C12 N2 Cu1 122.50(16) . .
C19 N2 Cu1 119.31(16) . .
F6 C2 F1 106.17(18) . .
F6 C2 C10 113.6(2) . .
F1 C2 C10 109.28(19) . .
F6 C2 C20 108.61(19) . .
F1 C2 C20 105.66(19) . .
C10 C2 C20 113.0(2) . .
C4 C3 C1 120.0(2) . .
C4 C3 C5 118.6(2) . .
C1 C3 C5 121.4(2) . .
C3 C4 C8 121.5(2) . .
F4 C5 F3 106.72(19) . .
F4 C5 C3 110.1(2) . .
F3 C5 C3 110.27(19) . .
F4 C5 C11 106.8(2) . .
F3 C5 C11 107.77(19) . .
C3 C5 C11 114.8(2) . .
O3 C6 O1 127.3(2) . .
O3 C6 C1 119.2(2) . .
O1 C6 C1 113.2(2) . .
N1 C7 C15 122.4(2) . .
C4 C8 C10 118.3(2) . .
C4 C8 C16 116.8(2) . 1_565
C10 C8 C16 124.9(2) . 1_565
C18 C9 C25 117.6(2) . .
C18 C9 C14 117.0(2) . .
C25 C9 C14 125.4(2) . .
C17 C10 C8 119.8(2) . .
C17 C10 C2 115.9(2) . .
C8 C10 C2 124.3(2) . .
F5 C11 F9 107.3(2) . .
F5 C11 C33 108.0(2) . .
F9 C11 C33 108.5(2) . .
F5 C11 C5 109.8(2) . .
F9 C11 C5 107.7(2) . .
C33 C11 C5 115.3(2) . .
N2 C12 C26 122.4(2) . .
F8 C13 F10 108.6(2) . .
F8 C13 C20 110.0(2) . .
F10 C13 C20 108.8(2) . .
F8 C13 C24 107.4(2) . .
F10 C13 C24 107.8(2) . .
C20 C13 C24 114.1(2) . .
C26 C14 C23 117.6(2) . .
C26 C14 C9 122.4(2) . .
C23 C14 C9 119.8(2) . .
C7 C15 C21 119.4(2) . .
O4 C16 O2 126.5(2) . .
O4 C16 C8 117.6(2) . 1_545
O2 C16 C8 115.7(2) . 1_545
C1 C17 C10 122.1(2) . .
C9 C18 C25 123.1(2) . 2_666
N2 C19 C23 123.1(2) . .
F7 C20 F2 107.64(19) . .
F7 C20 C2 109.35(19) . .
F2 C20 C2 107.6(2) . .
F7 C20 C13 108.0(2) . .
F2 C20 C13 107.8(2) . .
C2 C20 C13 116.2(2) . .
C27 O5 Cu1 123.05(17) . .
C22 C21 C15 117.6(2) . .
C22 C21 C32 119.4(2) . .
C15 C21 C32 122.8(2) . .
C21 C22 C30 119.6(2) . .
C19 C23 C14 119.2(2) . .
C27 N3 C39 120.1(3) . .
C27 N3 C38 122.1(3) . .
C39 N3 C38 117.8(3) . .
F11 C24 F13 109.4(3) . .
F11 C24 F12 108.0(2) . .
F13 C24 F12 108.5(3) . .
F11 C24 C13 111.1(3) . .
F13 C24 C13 110.7(2) . .
F12 C24 C13 109.1(3) . .
C18 C25 C9 119.3(2) 2_666 .
C18 C25 C40 116.6(2) 2_666 .
C9 C25 C40 124.0(2) . .
C12 C26 C14 119.9(2) . .
O5 C27 N3 125.2(3) . .
C29 C28 C32 119.2(2) . .
C29 C28 C31 116.7(2) . .
C32 C28 C31 123.9(2) . .
C32 C29 C28 122.8(2) 2_755 .
N1 C30 C22 122.4(2) . .
F16 C31 F15 106.2(2) . .
F16 C31 C28 112.3(2) . .
F15 C31 C28 110.1(2) . .
F16 C31 C34 107.7(2) . .
F15 C31 C34 106.5(2) . .
C28 C31 C34 113.6(2) . .
C29 C32 C28 118.0(2) 2_755 .
C29 C32 C21 116.1(2) 2_755 .
C28 C32 C21 125.9(2) . .
F17 C33 F18 107.5(2) . .
F17 C33 C37 108.2(2) . .
F18 C33 C37 105.8(2) . .
F17 C33 C11 110.1(2) . .
F18 C33 C11 108.5(2) . .
C37 C33 C11 116.4(2) . .
F19 C34 F14 108.0(2) . .
F19 C34 C31 107.7(2) . .
F14 C34 C31 108.3(2) . .
F19 C34 C35 108.6(2) . .
F14 C34 C35 107.2(2) . .
C31 C34 C35 116.8(2) . .
F20 C35 F23 108.5(3) . .
F20 C35 C36 107.6(3) . .
F23 C35 C36 106.9(3) . .
F20 C35 C34 109.6(2) . .
F23 C35 C34 108.6(2) . .
C36 C35 C34 115.5(3) . .
F22 C36 F21 108.1(3) . .
F22 C36 F24 108.9(3) . .
F21 C36 F24 107.9(3) . .
F22 C36 C35 111.2(3) . .
F21 C36 C35 109.9(3) . .
F24 C36 C35 110.7(3) . .
F25 C37 F27 109.3(3) . .
F25 C37 F26 107.4(3) . .
F27 C37 F26 107.7(3) . .
F25 C37 C33 110.6(2) . .
F27 C37 C33 110.9(3) . .
F26 C37 C33 110.9(3) . .
F29 C40 F28 107.1(2) . .
F29 C40 C25 109.96(19) . .
F28 C40 C25 112.71(19) . .
F29 C40 C41 106.87(19) . .
F28 C40 C41 107.1(2) . .
C25 C40 C41 112.8(2) . .
F31 C41 F30 107.7(2) . .
F31 C41 C40 107.8(2) . .
F30 C41 C40 108.2(2) . .
F31 C41 C43 105.9(2) . .
F30 C41 C43 107.5(2) . .
C40 C41 C43 119.3(2) . .
F34 C42 F33 109.7(3) . .
F34 C42 F36 108.4(3) . .
F33 C42 F36 107.5(3) . .
F34 C42 C43 112.3(3) . .
F33 C42 C43 110.4(3) . .
F36 C42 C43 108.4(3) . .
F35 C43 F32 107.7(2) . .
F35 C43 C42 109.1(3) . .
F32 C43 C42 106.9(2) . .
F35 C43 C41 109.0(2) . .
F32 C43 C41 104.9(2) . .
C42 C43 C41 118.6(3) . .
C44 N4 C45 121.4(3) . .
C44 N4 C46 120.4(3) . .
C45 N4 C46 118.1(3) . .
O6 C44 N4 125.8(3) . .

loop_
_geom_bond_atom_site_label_1
_geom_bond_atom_site_label_2
_geom_bond_distance
_geom_bond_site_symmetry_2
Cu1 O1 1.9470(17) .
Cu1 O2 1.9648(16) .
Cu1 N1 2.0087(19) .
Cu1 N2 2.0273(19) .
Cu1 O5 2.2859(18) .
O1 C6 1.274(3) .
F1 C2 1.370(3) .
F2 C20 1.354(3) .
F3 C5 1.359(3) .
O2 C16 1.273(3) .
F4 C5 1.355(3) .
F5 C11 1.334(3) .
F6 C2 1.352(3) .
F7 C20 1.343(3) .
O3 C6 1.228(3) .
N1 C30 1.334(3) .
N1 C7 1.347(3) .
F8 C13 1.340(3) .
F9 C11 1.352(3) .
C1 C17 1.386(3) .
C1 C3 1.397(3) .
C1 C6 1.521(3) .
N2 C12 1.341(3) .
N2 C19 1.342(3) .
F10 C13 1.342(3) .
C2 C10 1.503(3) .
C2 C20 1.550(4) .
O4 C16 1.226(3) .
C3 C4 1.391(3) .
C3 C5 1.514(3) .
C4 C8 1.394(3) .
C5 C11 1.554(4) .
C7 C15 1.377(3) .
C8 C10 1.396(3) .
C8 C16 1.516(3) 1_565
C9 C18 1.388(3) .
C9 C25 1.408(3) .
C9 C14 1.499(3) .
C10 C17 1.388(3) .
C11 C33 1.544(4) .
C12 C26 1.384(3) .
C13 C20 1.551(3) .
C13 C24 1.551(4) .
C14 C26 1.385(3) .
C14 C23 1.392(3) .
C15 C21 1.395(4) .
C16 C8 1.516(3) 1_545
C18 C25 1.393(3) 2_666
C19 C23 1.380(3) .
F11 C24 1.321(4) .
O5 C27 1.227(3) .
F12 C24 1.332(3) .
F13 C24 1.321(4) .
C21 C22 1.384(3) .
C21 C32 1.488(3) .
C22 C30 1.385(3) .
N3 C27 1.324(3) .
N3 C39 1.444(4) .
N3 C38 1.455(4) .
C25 C18 1.393(3) 2_666
C25 C40 1.514(3) .
F14 C34 1.352(3) .
F15 C31 1.363(3) .
F16 C31 1.356(3) .
F17 C33 1.342(3) .
F18 C33 1.350(3) .
F19 C34 1.347(3) .
F20 C35 1.334(4) .
F21 C36 1.322(4) .
F22 C36 1.312(4) .
F23 C35 1.341(4) .
C28 C29 1.396(3) .
C28 C32 1.407(4) .
C28 C31 1.511(4) .
C29 C32 1.394(4) 2_755
F24 C36 1.327(4) .
C31 C34 1.548(4) .
C32 C29 1.394(4) 2_755
C33 C37 1.533(4) .
C34 C35 1.548(4) .
C35 C36 1.538(5) .
F25 C37 1.314(3) .
F26 C37 1.320(4) .
F27 C37 1.317(4) .
F28 C40 1.353(3) .
F29 C40 1.350(3) .
F30 C41 1.350(3) .
F31 C41 1.346(3) .
F32 C43 1.362(4) .
F33 C42 1.319(4) .
F34 C42 1.309(4) .
F35 C43 1.330(3) .
F36 C42 1.342(4) .
C40 C41 1.543(4) .
C41 C43 1.554(4) .
C42 C43 1.530(5) .
N4 C44 1.330(4) .
N4 C45 1.436(4) .
N4 C46 1.441(4) .
O6 C44 1.224(4) .

loop_
_geom_torsion_atom_site_label_1
_geom_torsion_atom_site_label_2
_geom_torsion_atom_site_label_3
_geom_torsion_atom_site_label_4
_geom_torsion
_geom_torsion_site_symmetry_1
_geom_torsion_site_symmetry_4
O2 Cu1 O1 C6 176(14) . .
N1 Cu1 O1 C6 92.14(16) . .
N2 Cu1 O1 C6 -77.30(16) . .
O5 Cu1 O1 C6 -171.72(16) . .
O1 Cu1 O2 C16 -159.5(11) . .
N1 Cu1 O2 C16 -75.37(16) . .
N2 Cu1 O2 C16 94.15(16) . .
O5 Cu1 O2 C16 -171.60(15) . .
O1 Cu1 N1 C30 125.35(19) . .
O2 Cu1 N1 C30 -51.40(19) . .
N2 Cu1 N1 C30 -152.4(4) . .
O5 Cu1 N1 C30 37.60(19) . .
O1 Cu1 N1 C7 -50.61(19) . .
O2 Cu1 N1 C7 132.64(19) . .
N2 Cu1 N1 C7 31.6(5) . .
O5 Cu1 N1 C7 -138.36(19) . .
O1 Cu1 N2 C12 115.52(19) . .
O2 Cu1 N2 C12 -67.62(19) . .
N1 Cu1 N2 C12 32.9(5) . .
O5 Cu1 N2 C12 -157.11(19) . .
O1 Cu1 N2 C19 -56.73(18) . .
O2 Cu1 N2 C19 120.13(18) . .
N1 Cu1 N2 C19 -139.4(4) . .
O5 Cu1 N2 C19 30.64(18) . .
C17 C1 C3 C4 -3.4(3) . .
C6 C1 C3 C4 176.7(2) . .
C17 C1 C3 C5 173.1(2) . .
C6 C1 C3 C5 -6.8(4) . .
C1 C3 C4 C8 3.5(4) . .
C5 C3 C4 C8 -173.2(2) . .
C4 C3 C5 F4 32.9(3) . .
C1 C3 C5 F4 -143.7(2) . .
C4 C3 C5 F3 150.4(2) . .
C1 C3 C5 F3 -26.2(3) . .
C4 C3 C5 C11 -87.6(3) . .
C1 C3 C5 C11 95.8(3) . .
Cu1 O1 C6 O3 -11.8(3) . .
Cu1 O1 C6 C1 162.74(14) . .
C17 C1 C6 O3 107.9(3) . .
C3 C1 C6 O3 -72.1(3) . .
C17 C1 C6 O1 -67.0(3) . .
C3 C1 C6 O1 112.9(3) . .
C30 N1 C7 C15 -2.9(4) . .
Cu1 N1 C7 C15 173.11(19) . .
C3 C4 C8 C10 -0.9(4) . .
C3 C4 C8 C16 -179.7(2) . 1_565
C4 C8 C10 C17 -1.5(3) . .
C16 C8 C10 C17 177.1(2) 1_565 .
C4 C8 C10 C2 176.9(2) . .
C16 C8 C10 C2 -4.4(4) 1_565 .
F6 C2 C10 C17 -157.6(2) . .
F1 C2 C10 C17 -39.3(3) . .
C20 C2 C10 C17 78.0(3) . .
F6 C2 C10 C8 23.9(3) . .
F1 C2 C10 C8 142.2(2) . .
C20 C2 C10 C8 -100.4(3) . .
F4 C5 C11 F5 -160.7(2) . .
F3 C5 C11 F5 84.9(2) . .
C3 C5 C11 F5 -38.4(3) . .
F4 C5 C11 F9 -44.2(3) . .
F3 C5 C11 F9 -158.59(19) . .
C3 C5 C11 F9 78.1(3) . .
F4 C5 C11 C33 77.0(3) . .
F3 C5 C11 C33 -37.3(3) . .
C3 C5 C11 C33 -160.6(2) . .
C19 N2 C12 C26 0.1(4) . .
Cu1 N2 C12 C26 -172.31(19) . .
C18 C9 C14 C26 -100.6(3) . .
C25 C9 C14 C26 79.1(3) . .
C18 C9 C14 C23 74.5(3) . .
C25 C9 C14 C23 -105.8(3) . .
N1 C7 C15 C21 -1.1(4) . .
Cu1 O2 C16 O4 -15.0(3) . .
Cu1 O2 C16 C8 160.64(16) . 1_545
C3 C1 C17 C10 1.0(4) . .
C6 C1 C17 C10 -179.1(2) . .
C8 C10 C17 C1 1.5(4) . .
C2 C10 C17 C1 -177.1(2) . .
C25 C9 C18 C25 0.4(4) . 2_666
C14 C9 C18 C25 -179.9(2) . 2_666
C12 N2 C19 C23 0.5(4) . .
Cu1 N2 C19 C23 173.11(18) . .
F6 C2 C20 F7 -77.9(2) . .
F1 C2 C20 F7 168.58(18) . .
C10 C2 C20 F7 49.2(3) . .
F6 C2 C20 F2 165.47(18) . .
F1 C2 C20 F2 51.9(2) . .
C10 C2 C20 F2 -67.5(2) . .
F6 C2 C20 C13 44.6(3) . .
F1 C2 C20 C13 -68.9(3) . .
C10 C2 C20 C13 171.6(2) . .
F8 C13 C20 F7 163.8(2) . .
F10 C13 C20 F7 45.0(3) . .
C24 C13 C20 F7 -75.4(3) . .
F8 C13 C20 F2 -80.2(3) . .
F10 C13 C20 F2 161.0(2) . .
C24 C13 C20 F2 40.6(3) . .
F8 C13 C20 C2 40.6(3) . .
F10 C13 C20 C2 -78.2(3) . .
C24 C13 C20 C2 161.4(2) . .
O1 Cu1 O5 C27 -170.5(2) . .
O2 Cu1 O5 C27 8.8(2) . .
N1 Cu1 O5 C27 -79.3(2) . .
N2 Cu1 O5 C27 102.5(2) . .
C7 C15 C21 C22 4.4(4) . .
C7 C15 C21 C32 179.3(2) . .
C15 C21 C22 C30 -3.8(4) . .
C32 C21 C22 C30 -178.8(2) . .
N2 C19 C23 C14 -0.4(4) . .
C26 C14 C23 C19 -0.3(4) . .
C9 C14 C23 C19 -175.6(2) . .
F8 C13 C24 F11 53.0(3) . .
F10 C13 C24 F11 169.8(2) . .
C20 C13 C24 F11 -69.2(3) . .
F8 C13 C24 F13 174.8(2) . .
F10 C13 C24 F13 -68.4(3) . .
C20 C13 C24 F13 52.6(3) . .
F8 C13 C24 F12 -65.9(3) . .
F10 C13 C24 F12 50.9(3) . .
C20 C13 C24 F12 171.9(2) . .
C18 C9 C25 C18 -0.4(4) . 2_666
C14 C9 C25 C18 179.9(2) . 2_666
C18 C9 C25 C40 -177.1(2) . .
C14 C9 C25 C40 3.3(4) . .
N2 C12 C26 C14 -0.7(4) . .
C23 C14 C26 C12 0.8(4) . .
C9 C14 C26 C12 176.0(2) . .
Cu1 O5 C27 N3 131.9(2) . .
C39 N3 C27 O5 -2.4(4) . .
C38 N3 C27 O5 176.6(3) . .
C32 C28 C29 C32 0.6(4) . 2_755
C31 C28 C29 C32 177.2(2) . 2_755
C7 N1 C30 C22 3.6(4) . .
Cu1 N1 C30 C22 -172.5(2) . .
C21 C22 C30 N1 -0.2(4) . .
C29 C28 C31 F16 143.2(2) . .
C32 C28 C31 F16 -40.4(3) . .
C29 C28 C31 F15 25.1(3) . .
C32 C28 C31 F15 -158.5(2) . .
C29 C28 C31 C34 -94.2(3) . .
C32 C28 C31 C34 82.2(3) . .
C29 C28 C32 C29 -0.5(4) . 2_755
C31 C28 C32 C29 -176.9(2) . 2_755
C29 C28 C32 C21 177.6(2) . .
C31 C28 C32 C21 1.3(4) . .
C22 C21 C32 C29 64.0(3) . 2_755
C15 C21 C32 C29 -110.8(3) . 2_755
C22 C21 C32 C28 -114.3(3) . .
C15 C21 C32 C28 71.0(4) . .
F5 C11 C33 F17 -168.7(2) . .
F9 C11 C33 F17 75.3(3) . .
C5 C11 C33 F17 -45.5(3) . .
F5 C11 C33 F18 -51.3(3) . .
F9 C11 C33 F18 -167.3(2) . .
C5 C11 C33 F18 71.9(3) . .
F5 C11 C33 C37 67.8(3) . .
F9 C11 C33 C37 -48.2(3) . .
C5 C11 C33 C37 -169.0(3) . .
F16 C31 C34 F19 -166.7(2) . .
F15 C31 C34 F19 -53.1(3) . .
C28 C31 C34 F19 68.2(3) . .
F16 C31 C34 F14 76.7(3) . .
F15 C31 C34 F14 -169.70(19) . .
C28 C31 C34 F14 -48.4(3) . .
F16 C31 C34 C35 -44.3(3) . .
F15 C31 C34 C35 69.3(3) . .
C28 C31 C34 C35 -169.4(2) . .
F19 C34 C35 F20 75.2(3) . .
F14 C34 C35 F20 -168.4(2) . .
C31 C34 C35 F20 -46.8(3) . .
F19 C34 C35 F23 -166.5(2) . .
F14 C34 C35 F23 -50.0(3) . .
C31 C34 C35 F23 71.5(3) . .
F19 C34 C35 C36 -46.5(3) . .
F14 C34 C35 C36 69.9(3) . .
C31 C34 C35 C36 -168.5(2) . .
F20 C35 C36 F22 -175.2(3) . .
F23 C35 C36 F22 68.4(3) . .
C34 C35 C36 F22 -52.4(4) . .
F20 C35 C36 F21 65.1(3) . .
F23 C35 C36 F21 -51.3(4) . .
C34 C35 C36 F21 -172.1(3) . .
F20 C35 C36 F24 -53.9(4) . .
F23 C35 C36 F24 -170.3(3) . .
C34 C35 C36 F24 68.8(4) . .
F17 C33 C37 F25 62.8(4) . .
F18 C33 C37 F25 -52.2(3) . .
C11 C33 C37 F25 -172.7(3) . .
F17 C33 C37 F27 -175.8(3) . .
F18 C33 C37 F27 69.2(3) . .
C11 C33 C37 F27 -51.3(4) . .
F17 C33 C37 F26 -56.2(3) . .
F18 C33 C37 F26 -171.2(2) . .
C11 C33 C37 F26 68.3(3) . .
C18 C25 C40 F29 34.5(3) 2_666 .
C9 C25 C40 F29 -148.8(2) . .
C18 C25 C40 F28 153.9(2) 2_666 .
C9 C25 C40 F28 -29.4(3) . .
C18 C25 C40 C41 -84.7(3) 2_666 .
C9 C25 C40 C41 92.1(3) . .
F29 C40 C41 F31 179.14(19) . .
F28 C40 C41 F31 64.6(3) . .
C25 C40 C41 F31 -59.9(3) . .
F29 C40 C41 F30 -64.7(2) . .
F28 C40 C41 F30 -179.18(19) . .
C25 C40 C41 F30 56.3(3) . .
F29 C40 C41 C43 58.5(3) . .
F28 C40 C41 C43 -56.0(3) . .
C25 C40 C41 C43 179.5(2) . .
F34 C42 C43 F35 -169.1(2) . .
F33 C42 C43 F35 -46.4(3) . .
F36 C42 C43 F35 71.1(3) . .
F34 C42 C43 F32 74.6(3) . .
F33 C42 C43 F32 -162.7(2) . .
F36 C42 C43 F32 -45.2(3) . .
F34 C42 C43 C41 -43.6(4) . .
F33 C42 C43 C41 79.2(3) . .
F36 C42 C43 C41 -163.3(2) . .
F31 C41 C43 F35 -53.6(3) . .
F30 C41 C43 F35 -168.5(2) . .
C40 C41 C43 F35 67.9(3) . .
F31 C41 C43 F32 61.5(3) . .
F30 C41 C43 F32 -53.4(3) . .
C40 C41 C43 F32 -176.9(2) . .
F31 C41 C43 C42 -179.3(2) . .
F30 C41 C43 C42 65.8(3) . .
C40 C41 C43 C42 -57.7(3) . .
C45 N4 C44 O6 -178.4(4) . .
C46 N4 C44 O6 3.7(6) . .
